data_4312026
loop_
_publ_author_name
'Thomas J. Barbarich'
'Peter F. Driscoll'
'Suzette Izquierdo'
'Lev N. Zakharov'
'Christopher D. Incarvito'
'Arnold L. Rheingold'

_publ_section_title
;
 New Family of Lithium Salts for Highly Conductive Nonaqueous Electrolytes
;
_journal_name_full 'Inorganic Chemistry'
_journal_page_first 7764
_journal_page_last 7773
_journal_paper_doi 10.1021/ic040070x
_journal_volume 43
_journal_year 2004
_chemical_formula_sum 'C26 H26 B4 F12 Li2 N4 O12'
_chemical_formula_weight 871.63
_chemical_name_systematic
;

  ?

;
_space_group_IT_number 2
_symmetry_cell_setting triclinic
_symmetry_space_group_name_Hall '-P 1'
_symmetry_space_group_name_H-M 'P -1'
_atom_sites_solution_hydrogens geom
_atom_sites_solution_primary direct
_atom_sites_solution_secondary difmap
_audit_creation_method SHELXL-97
_cell_angle_alpha 96.28(9)
_cell_angle_beta 91.71(9)
_cell_angle_gamma 109.51(8)
_cell_formula_units_Z 1
_cell_length_a 8.24(3)
_cell_length_b 9.40(4)
_cell_length_c 12.17(5)
_cell_measurement_temperature 223(2)
_cell_volume 881(6)
_computing_cell_refinement 'Bruker SMART'
_computing_data_collection 'Bruker SMART'
_computing_data_reduction 'Bruker SAINT'
_computing_molecular_graphics 'Bruker SHELXTL'
_computing_publication_material 'Bruker SHELXTL'
_computing_structure_refinement 'SHELXL-97 (Sheldrick, 1997)'
_computing_structure_solution 'SHELXS-97 (Sheldrick, 1990)'
_diffrn_ambient_temperature 223(2)
_diffrn_measured_fraction_theta_full 0.854
_diffrn_measured_fraction_theta_max 0.854
_diffrn_measurement_device_type 'CCD area detector'
_diffrn_measurement_method 'phi and omega scans'
_diffrn_radiation_monochromator graphite
_diffrn_radiation_source 'fine-focus sealed tube'
_diffrn_radiation_type MoK\a
_diffrn_radiation_wavelength 0.71073
_diffrn_reflns_av_R_equivalents 0.0364
_diffrn_reflns_av_sigmaI/netI 0.0781
_diffrn_reflns_limit_h_max 10
_diffrn_reflns_limit_h_min -10
_diffrn_reflns_limit_k_max 12
_diffrn_reflns_limit_k_min -10
_diffrn_reflns_limit_l_max 16
_diffrn_reflns_limit_l_min -15
_diffrn_reflns_number 5780
_diffrn_reflns_theta_full 28.33
_diffrn_reflns_theta_max 28.33
_diffrn_reflns_theta_min 2.32
_exptl_absorpt_coefficient_mu 0.163
_exptl_absorpt_correction_T_max 1.000
_exptl_absorpt_correction_T_min 0.796
_exptl_absorpt_correction_type multi-scan
_exptl_absorpt_process_details SADABS
_exptl_crystal_colour colorless
_exptl_crystal_density_diffrn 1.643
_exptl_crystal_density_meas 0
_exptl_crystal_density_method 'not measured'
_exptl_crystal_description plate
_exptl_crystal_F_000 440
_exptl_crystal_size_max 0.20
_exptl_crystal_size_mid 0.10
_exptl_crystal_size_min 0.05
_refine_diff_density_max 0.491
_refine_diff_density_min -0.258
_refine_diff_density_rms 0.059
_refine_ls_extinction_method none
_refine_ls_goodness_of_fit_ref 1.034
_refine_ls_hydrogen_treatment mixed
_refine_ls_matrix_type full
_refine_ls_number_parameters 271
_refine_ls_number_reflns 3753
_refine_ls_number_restraints 0
_refine_ls_restrained_S_all 1.034
_refine_ls_R_factor_all 0.0974
_refine_ls_R_factor_gt 0.0627
_refine_ls_shift/su_max 0.000
_refine_ls_shift/su_mean 0.000
_refine_ls_structure_factor_coef Fsqd
_refine_ls_weighting_details 'calc w=1/[\s^2^(Fo^2^)+(0.1000P)^2^+0.0000P] where P=(Fo^2^+2Fc^2^)/3'
_refine_ls_weighting_scheme calc
_refine_ls_wR_factor_gt 0.1687
_refine_ls_wR_factor_ref 0.1964
_reflns_number_gt 2350
_reflns_number_total 3753
_reflns_threshold_expression >2sigma(I)
_cod_data_source_file ic040070x_1.cif
_cod_data_source_block yard01
_cod_depositor_comments
;
The following automatic conversions were performed:
'_symmetry_cell_setting' value 'Triclinic' changed to 'triclinic'
according to '/home/saulius/struct/CIF-dictionaries/cif_core.dic'
dictionary named 'cif_core.dic' version 2.4.1 from
2010-06-29.

'_exptl_absorpt_correction_type' value 'Multi-scan' changed
to 'multi-scan' according to
'/home/saulius/struct/CIF-dictionaries/cif_core.dic' dictionary named
'cif_core.dic' version 2.4.1 from 2010-06-29.

Automatic conversion script
Id: cif_fix_enum 1527 2010-12-29 10:47:43Z saulius 
;
_cod_database_code 4312026

loop_
_symmetry_equiv_pos_as_xyz
'x, y, z'
'-x, -y, -z'

loop_
_atom_site_label
_atom_site_type_symbol
_atom_site_fract_x
_atom_site_fract_y
_atom_site_fract_z
_atom_site_U_iso_or_equiv
_atom_site_adp_type
_atom_site_occupancy
_atom_site_symmetry_multiplicity
_atom_site_calc_flag
_atom_site_refinement_flags
_atom_site_disorder_assembly
_atom_site_disorder_group
Li1 Li -0.2913(7) 0.3563(6) -0.2169(4) 0.0467(12) Uani 1 1 d . . .
O1 O -0.2256(3) 0.2250(3) -0.32193(16) 0.0526(6) Uani 1 1 d . . .
O2 O -0.1517(3) 0.1033(2) -0.46853(16) 0.0490(6) Uani 1 1 d . . .
O3 O -0.0573(3) 0.3518(3) -0.44320(17) 0.0529(6) Uani 1 1 d . . .
O4 O -0.2187(3) 0.5633(3) -0.24194(17) 0.0590(7) Uani 1 1 d . . .
O5 O -0.2987(3) 0.6958(2) -0.10272(16) 0.0456(5) Uani 1 1 d . . .
O6 O -0.1411(3) 0.8124(3) -0.22987(17) 0.0509(6) Uani 1 1 d . . .
B1 B -0.2075(4) 0.2763(4) 0.0016(2) 0.0378(8) Uani 1 1 d . . .
B2 B -0.3053(4) 0.7072(4) 0.2592(3) 0.0461(9) Uani 1 1 d . . .
F1 F -0.1695(2) 0.3739(2) -0.07851(13) 0.0560(6) Uani 1 1 d . . .
F2 F -0.3476(2) 0.1519(2) -0.03572(16) 0.0680(7) Uani 1 1 d . . .
F3 F -0.0684(2) 0.2349(3) 0.02598(14) 0.0626(6) Uani 1 1 d . . .
F4 F -0.1897(3) 0.8118(3) 0.2066(2) 0.0911(9) Uani 1 1 d . . .
F5 F -0.2776(4) 0.7387(3) 0.36986(17) 0.1052(10) Uani 1 1 d . . .
F6 F -0.4673(3) 0.7076(3) 0.2283(2) 0.0872(8) Uani 1 1 d . . .
N1 N -0.2532(3) 0.3624(3) 0.10749(16) 0.0357(5) Uani 1 1 d . . .
N2 N -0.2956(3) 0.5479(3) 0.21928(18) 0.0395(6) Uani 1 1 d . . .
C1 C -0.2406(3) 0.5071(3) 0.1222(2) 0.0375(7) Uani 1 1 d . . .
H1A H -0.1975 0.5746 0.0700 0.045 Uiso 1 1 calc R . .
C2 C -0.3218(3) 0.3009(4) 0.2023(2) 0.0375(7) Uani 1 1 d . . .
C3 C -0.3638(4) 0.1562(4) 0.2298(2) 0.0488(8) Uani 1 1 d . . .
H3A H -0.3446 0.0777 0.1831 0.059 Uiso 1 1 calc R . .
C4 C -0.4362(4) 0.1318(4) 0.3305(3) 0.0587(9) Uani 1 1 d . . .
H4A H -0.4677 0.0337 0.3520 0.070 Uiso 1 1 calc R . .
C5 C -0.4640(4) 0.2475(5) 0.4011(3) 0.0620(10) Uani 1 1 d . . .
H5A H -0.5134 0.2255 0.4685 0.074 Uiso 1 1 calc R . .
C6 C -0.4209(4) 0.3915(4) 0.3741(2) 0.0521(9) Uani 1 1 d . . .
H6A H -0.4391 0.4698 0.4215 0.063 Uiso 1 1 calc R . .
C7 C -0.3481(3) 0.4183(4) 0.2724(2) 0.0387(7) Uani 1 1 d . . .
C8 C -0.1500(4) 0.2266(4) -0.4047(2) 0.0426(7) Uani 1 1 d . . .
C9 C -0.0395(4) 0.1445(4) -0.5584(2) 0.0499(8) Uani 1 1 d . . .
H9A H -0.0998 0.0947 -0.6303 0.060 Uiso 1 1 calc R . .
H9B H 0.0644 0.1172 -0.5484 0.060 Uiso 1 1 calc R . .
C10 C 0.0042(4) 0.3134(4) -0.5493(2) 0.0503(8) Uani 1 1 d . . .
H10A H 0.1291 0.3648 -0.5502 0.060 Uiso 1 1 calc R . .
H10B H -0.0546 0.3417 -0.6100 0.060 Uiso 1 1 calc R . .
C11 C -0.2194(4) 0.6817(4) -0.1947(2) 0.0439(7) Uani 1 1 d . . .
C12 C -0.2634(4) 0.8535(4) -0.0648(2) 0.0457(8) Uani 1 1 d . . .
H12A H -0.1890 0.8849 0.0041 0.055 Uiso 1 1 calc R . .
H12B H -0.3705 0.8749 -0.0525 0.055 Uiso 1 1 calc R . .
C13 C -0.1722(4) 0.9329(4) -0.1587(2) 0.0499(8) Uani 1 1 d . . .
H13A H -0.2453 0.9774 -0.1979 0.060 Uiso 1 1 calc R . .
H13B H -0.0634 1.0133 -0.1312 0.060 Uiso 1 1 calc R . .

loop_
_atom_site_aniso_label
_atom_site_aniso_U_11
_atom_site_aniso_U_22
_atom_site_aniso_U_33
_atom_site_aniso_U_23
_atom_site_aniso_U_13
_atom_site_aniso_U_12
Li1 0.057(3) 0.041(3) 0.048(3) -0.001(2) 0.008(2) 0.027(2)
O1 0.0705(15) 0.0473(14) 0.0487(11) 0.0061(10) 0.0196(11) 0.0303(11)
O2 0.0693(14) 0.0348(13) 0.0494(11) 0.0059(9) 0.0230(10) 0.0243(10)
O3 0.0695(15) 0.0350(14) 0.0583(13) 0.0048(10) 0.0170(11) 0.0223(11)
O4 0.0832(17) 0.0418(15) 0.0560(13) 0.0000(11) 0.0101(12) 0.0281(12)
O5 0.0453(12) 0.0413(13) 0.0504(11) 0.0055(9) 0.0118(9) 0.0143(9)
O6 0.0662(14) 0.0402(14) 0.0500(11) 0.0072(9) 0.0208(10) 0.0209(11)
B1 0.0398(17) 0.045(2) 0.0316(14) -0.0001(13) 0.0054(12) 0.0197(15)
B2 0.0449(19) 0.051(2) 0.0449(17) -0.0015(16) 0.0107(14) 0.0215(17)
F1 0.0791(13) 0.0597(14) 0.0373(9) 0.0066(8) 0.0160(8) 0.0334(10)
F2 0.0551(12) 0.0641(15) 0.0708(12) -0.0244(11) 0.0147(9) 0.0110(10)
F3 0.0659(12) 0.0851(17) 0.0568(11) 0.0005(10) 0.0064(9) 0.0544(12)
F4 0.0894(17) 0.0463(14) 0.129(2) -0.0022(13) 0.0558(15) 0.0116(12)
F5 0.198(3) 0.093(2) 0.0490(12) -0.0202(12) -0.0091(15) 0.092(2)
F6 0.0512(13) 0.0542(16) 0.160(2) -0.0027(15) -0.0082(13) 0.0295(11)
N1 0.0368(12) 0.0394(15) 0.0337(11) 0.0046(9) 0.0057(9) 0.0163(10)
N2 0.0395(13) 0.0450(16) 0.0368(11) 0.0003(10) 0.0083(9) 0.0188(11)
C1 0.0409(15) 0.0426(18) 0.0331(13) 0.0023(11) 0.0083(11) 0.0198(12)
C2 0.0321(14) 0.0455(19) 0.0359(13) 0.0042(12) 0.0041(10) 0.0145(12)
C3 0.0506(18) 0.044(2) 0.0521(17) 0.0095(14) 0.0026(14) 0.0150(15)
C4 0.055(2) 0.062(2) 0.0570(19) 0.0250(17) 0.0062(15) 0.0109(17)
C5 0.056(2) 0.082(3) 0.0466(18) 0.0205(18) 0.0173(15) 0.0163(19)
C6 0.0505(18) 0.068(3) 0.0403(15) 0.0058(15) 0.0153(13) 0.0223(16)
C7 0.0343(14) 0.050(2) 0.0324(13) 0.0025(12) 0.0026(10) 0.0163(13)
C8 0.0519(17) 0.0367(19) 0.0458(15) 0.0052(13) 0.0087(13) 0.0232(14)
C9 0.065(2) 0.047(2) 0.0482(16) 0.0101(14) 0.0189(15) 0.0307(16)
C10 0.067(2) 0.044(2) 0.0453(16) 0.0087(13) 0.0171(14) 0.0237(16)
C11 0.0495(17) 0.042(2) 0.0420(15) 0.0046(13) 0.0056(12) 0.0174(14)
C12 0.0460(16) 0.045(2) 0.0470(15) -0.0046(13) 0.0027(12) 0.0206(14)
C13 0.0524(18) 0.039(2) 0.0556(18) -0.0028(14) 0.0043(14) 0.0153(15)

loop_
_atom_type_symbol
_atom_type_description
_atom_type_scat_dispersion_real
_atom_type_scat_dispersion_imag
_atom_type_scat_source
C C 0.0033 0.0016 'International Tables Vol C Tables 4.2.6.8 and 6.1.1.4'
H H 0.0000 0.0000 'International Tables Vol C Tables 4.2.6.8 and 6.1.1.4'
Li Li -0.0003 0.0001 'International Tables Vol C Tables 4.2.6.8 and 6.1.1.4'
B B 0.0013 0.0007 'International Tables Vol C Tables 4.2.6.8 and 6.1.1.4'
N N 0.0061 0.0033 'International Tables Vol C Tables 4.2.6.8 and 6.1.1.4'
F F 0.0171 0.0103 'International Tables Vol C Tables 4.2.6.8 and 6.1.1.4'
O O 0.0106 0.0060 'International Tables Vol C Tables 4.2.6.8 and 6.1.1.4'

loop_
_geom_angle_atom_site_label_1
_geom_angle_atom_site_label_2
_geom_angle_atom_site_label_3
_geom_angle
_geom_angle_site_symmetry_1
_geom_angle_site_symmetry_3
_geom_angle_publ_flag
F6 Li1 O1 107.1(3) 2_465 . ?
F6 Li1 O4 104.9(3) 2_465 . ?
O1 Li1 O4 115.3(3) . . ?
F6 Li1 F1 120.4(3) 2_465 . ?
O1 Li1 F1 109.0(3) . . ?
O4 Li1 F1 100.4(3) . . ?
C8 O1 Li1 141.0(3) . . ?
C8 O2 C9 110.2(3) . . ?
C8 O3 C10 109.7(3) . . ?
C11 O4 Li1 137.4(3) . . ?
C11 O5 C12 109.8(3) . . ?
C11 O6 C13 109.6(3) . . ?
F3 B1 F2 110.8(4) . . ?
F3 B1 F1 109.8(3) . . ?
F2 B1 F1 109.3(3) . . ?
F3 B1 N1 110.1(3) . . ?
F2 B1 N1 108.8(3) . . ?
F1 B1 N1 107.9(4) . . ?
F5 B2 F4 112.0(4) . . ?
F5 B2 F6 109.3(3) . . ?
F4 B2 F6 107.6(4) . . ?
F5 B2 N2 110.7(3) . . ?
F4 B2 N2 108.7(3) . . ?
F6 B2 N2 108.4(3) . . ?
B1 F1 Li1 128.7(3) . . ?
B2 F6 Li1 157.8(3) . 2_465 ?
C1 N1 C2 106.4(3) . . ?
C1 N1 B1 126.3(3) . . ?
C2 N1 B1 127.2(3) . . ?
C1 N2 C7 106.2(3) . . ?
C1 N2 B2 125.8(3) . . ?
C7 N2 B2 128.0(3) . . ?
N1 C1 N2 113.1(3) . . ?
C3 C2 N1 131.0(3) . . ?
C3 C2 C7 121.9(3) . . ?
N1 C2 C7 107.1(4) . . ?
C2 C3 C4 116.2(3) . . ?
C3 C4 C5 122.5(4) . . ?
C6 C5 C4 121.2(4) . . ?
C5 C6 C7 117.2(3) . . ?
N2 C7 C2 107.2(4) . . ?
N2 C7 C6 131.8(3) . . ?
C2 C7 C6 121.0(4) . . ?
O1 C8 O3 123.9(3) . . ?
O1 C8 O2 124.0(3) . . ?
O3 C8 O2 112.1(3) . . ?
O2 C9 C10 102.9(2) . . ?
O3 C10 C9 103.8(3) . . ?
O4 C11 O6 122.6(3) . . ?
O4 C11 O5 124.7(3) . . ?
O6 C11 O5 112.7(3) . . ?
O5 C12 C13 103.3(3) . . ?
O6 C13 C12 103.6(4) . . ?

loop_
_geom_bond_atom_site_label_1
_geom_bond_atom_site_label_2
_geom_bond_distance
_geom_bond_site_symmetry_2
_geom_bond_publ_flag
Li1 F6 1.870(9) 2_465 ?
Li1 O1 1.896(6) . ?
Li1 O4 1.897(10) . ?
Li1 F1 1.897(8) . ?
O1 C8 1.199(5) . ?
O2 C8 1.319(5) . ?
O2 C9 1.454(5) . ?
O3 C8 1.315(5) . ?
O3 C10 1.454(5) . ?
O4 C11 1.197(5) . ?
O5 C11 1.329(5) . ?
O5 C12 1.431(7) . ?
O6 C11 1.308(6) . ?
O6 C13 1.445(5) . ?
B1 F3 1.362(5) . ?
B1 F2 1.363(5) . ?
B1 F1 1.383(5) . ?
B1 N1 1.569(5) . ?
B2 F5 1.344(6) . ?
B2 F4 1.354(5) . ?
B2 F6 1.377(6) . ?
B2 N2 1.552(7) . ?
F6 Li1 1.870(9) 2_465 ?
N1 C1 1.321(6) . ?
N1 C2 1.397(5) . ?
N2 C1 1.341(5) . ?
N2 C7 1.388(6) . ?
C2 C3 1.370(7) . ?
C2 C7 1.399(5) . ?
C3 C4 1.388(6) . ?
C4 C5 1.395(6) . ?
C5 C6 1.360(7) . ?
C6 C7 1.402(6) . ?
C9 C10 1.497(8) . ?
C12 C13 1.514(6) . ?
